data_7238590
loop_
_publ_author_name
'Ganesan, M.'
'Muraleedharan, K. M.'

_publ_section_title
;
 Oxanorbornane-based amphiphilic systems: design, synthesis and material
 properties
;
_journal_issue 10
_journal_name_full 'RSC Advances'
_journal_page_first 4048
_journal_paper_doi 10.1039/c2ra01198k
_journal_volume 2
_journal_year 2012
_chemical_formula_sum 'C28 H42 O8'
_chemical_formula_weight 506.62
_space_group_IT_number 2
_space_group_name_Hall '-P 1'
_space_group_name_H-M_alt 'P -1'
_symmetry_cell_setting triclinic
_symmetry_space_group_name_H-M 'P -1'
_atom_sites_solution_hydrogens geom
_atom_sites_solution_primary direct
_atom_sites_solution_secondary difmap
_audit_creation_method SHELXL-97
_cell_angle_alpha 82.90(3)
_cell_angle_beta 86.90(3)
_cell_angle_gamma 89.09(3)
_cell_formula_units_Z 2
_cell_length_a 5.474(3)
_cell_length_b 12.149(7)
_cell_length_c 21.524(11)
_cell_measurement_reflns_used 5543
_cell_measurement_temperature 293(2)
_cell_measurement_theta_max 22.1
_cell_measurement_theta_min 2.4
_cell_volume 1418.3(13)
_computing_cell_refinement 'APEX2/SAINT (Bruker, 2004)'
_computing_data_collection 'APEX2 (Bruker, 2004)'
_computing_data_reduction 'SAINT/XPREP (Bruker, 2004)'
_computing_molecular_graphics 'ORTEP3 (Farrugia, 1997) and Mercury (Bruno et al., 2002)'
_computing_publication_material 'SHELXL-97 (Sheldrick, 2008)'
_computing_structure_refinement 'SHELXL-97 (Sheldrick, 2008)'
_computing_structure_solution 'SIR92 (Altornare et al., 1993)'
_diffrn_ambient_temperature 293(2)
_diffrn_measured_fraction_theta_full 0.988
_diffrn_measured_fraction_theta_max 0.988
_diffrn_measurement_device_type 'Bruker axs kappa apex2 CCD Diffractometer'
_diffrn_measurement_method '\w and \f scan'
_diffrn_radiation_monochromator graphite
_diffrn_radiation_source 'fine-focus sealed tube'
_diffrn_radiation_type MoK\a
_diffrn_radiation_wavelength 0.71073
_diffrn_reflns_av_R_equivalents 0.0297
_diffrn_reflns_av_sigmaI/netI 0.0252
_diffrn_reflns_limit_h_max 6
_diffrn_reflns_limit_h_min -6
_diffrn_reflns_limit_k_max 13
_diffrn_reflns_limit_k_min -14
_diffrn_reflns_limit_l_max 24
_diffrn_reflns_limit_l_min -24
_diffrn_reflns_number 22200
_diffrn_reflns_theta_full 24.18
_diffrn_reflns_theta_max 24.18
_diffrn_reflns_theta_min 0.95
_diffrn_standards_decay_% 0
_exptl_absorpt_coefficient_mu 0.086
_exptl_absorpt_correction_T_max 0.988
_exptl_absorpt_correction_T_min 0.954
_exptl_absorpt_correction_type multi-scan
_exptl_absorpt_process_details 'SADABS (Bruker, 1999)'
_exptl_crystal_colour colourless
_exptl_crystal_density_diffrn 1.186
_exptl_crystal_density_method 'not measured'
_exptl_crystal_description block
_exptl_crystal_F_000 548
_exptl_crystal_size_max 0.30
_exptl_crystal_size_mid 0.20
_exptl_crystal_size_min 0.20
_refine_diff_density_max 0.535
_refine_diff_density_min -0.389
_refine_diff_density_rms 0.141
_refine_ls_extinction_coef 0.071(9)
_refine_ls_extinction_expression Fc^*^=kFc[1+0.001xFc^2^\l^3^/sin(2\q)]^-1/4^
_refine_ls_extinction_method SHELXL
_refine_ls_goodness_of_fit_ref 1.074
_refine_ls_hydrogen_treatment constr
_refine_ls_matrix_type full
_refine_ls_number_parameters 343
_refine_ls_number_reflns 4498
_refine_ls_number_restraints 72
_refine_ls_restrained_S_all 1.100
_refine_ls_R_factor_all 0.1070
_refine_ls_R_factor_gt 0.0704
_refine_ls_shift/su_max 0.000
_refine_ls_shift/su_mean 0.000
_refine_ls_structure_factor_coef Fsqd
_refine_ls_weighting_details 'calc w=1/[\s^2^(Fo^2^)+(0.1404P)^2^+0.1975P] where P=(Fo^2^+2Fc^2^)/3'
_refine_ls_weighting_scheme calc
_refine_ls_wR_factor_gt 0.1861
_refine_ls_wR_factor_ref 0.2338
_reflns_number_gt 2890
_reflns_number_total 4498
_reflns_threshold_expression >2sigma(I)
_cod_data_source_file c2ra01198k.txt
_cod_data_source_block shelxl
_cod_original_cell_volume 1418.2(13)
_cod_original_sg_symbol_H-M P-1
_cod_database_code 7238590

loop_
_symmetry_equiv_pos_as_xyz
'x, y, z'
'-x, -y, -z'

loop_
_atom_site_label
_atom_site_type_symbol
_atom_site_fract_x
_atom_site_fract_y
_atom_site_fract_z
_atom_site_U_iso_or_equiv
_atom_site_adp_type
_atom_site_occupancy
_atom_site_symmetry_multiplicity
_atom_site_calc_flag
_atom_site_refinement_flags
_atom_site_disorder_assembly
_atom_site_disorder_group
C1 C 0.1320(4) 0.3732(2) 0.38745(12) 0.0589(7) Uani 1 1 d . . .
C2 C 0.2034(4) 0.3982(2) 0.31652(12) 0.0605(7) Uani 1 1 d . . .
H2 H 0.3824 0.3991 0.3116 0.073 Uiso 1 1 calc R . .
C3 C 0.1096(5) 0.5194(2) 0.30188(12) 0.0612(7) Uani 1 1 d . . .
H3 H 0.2443 0.5673 0.2838 0.073 Uiso 1 1 calc R . .
C4 C 0.0368(5) 0.5459(2) 0.36757(12) 0.0624(7) Uani 1 1 d . . .
H4 H -0.0712 0.6109 0.3681 0.075 Uiso 1 1 calc R . .
C5 C 0.2604(5) 0.5524(2) 0.40461(12) 0.0626(7) Uani 1 1 d . . .
H5 H 0.3936 0.5912 0.3790 0.075 Uiso 1 1 calc R . .
C6 C 0.3248(5) 0.4274(2) 0.42255(12) 0.0618(7) Uani 1 1 d . . .
H6 H 0.4891 0.4111 0.4054 0.074 Uiso 1 1 calc R . .
C7 C 0.0677(5) 0.2561(2) 0.41264(15) 0.0760(9) Uani 1 1 d . . .
H7A H 0.0237 0.2508 0.4572 0.091 Uiso 1 1 calc R . .
H7B H -0.0699 0.2317 0.3914 0.091 Uiso 1 1 calc R . .
C8 C 0.2412(8) 0.0764(3) 0.4222(2) 0.1076(13) Uani 1 1 d . . .
H8A H 0.0894 0.0523 0.4071 0.129 Uiso 1 1 calc R . .
H8B H 0.2302 0.0641 0.4676 0.129 Uiso 1 1 calc R . .
C9 C 0.4497(8) 0.0103(3) 0.3980(2) 0.0981(12) Uani 1 1 d . . .
C10 C 0.5028(12) -0.0938(4) 0.4279(2) 0.1347(18) Uani 1 1 d . . .
H10 H 0.4092 -0.1219 0.4635 0.162 Uiso 1 1 calc R . .
C11 C 0.6911(14) -0.1563(4) 0.4059(3) 0.154(3) Uani 1 1 d . . .
H11 H 0.7234 -0.2266 0.4264 0.185 Uiso 1 1 calc R . .
C12 C 0.8302(13) -0.1163(4) 0.3546(3) 0.144(2) Uani 1 1 d . . .
H12 H 0.9590 -0.1587 0.3400 0.172 Uiso 1 1 calc R . .
C13 C 0.7814(10) -0.0136(4) 0.3241(2) 0.1265(16) Uani 1 1 d . . .
H13 H 0.8759 0.0139 0.2885 0.152 Uiso 1 1 calc R . .
C14 C 0.5918(8) 0.0491(3) 0.3462(2) 0.1004(12) Uani 1 1 d . . .
H14 H 0.5600 0.1191 0.3254 0.120 Uiso 1 1 calc R . .
C15 C 0.1120(5) 0.3153(3) 0.27604(14) 0.0727(8) Uani 1 1 d . . .
H15A H 0.1782 0.2423 0.2897 0.087 Uiso 1 1 calc R . .
H15B H -0.0650 0.3114 0.2808 0.087 Uiso 1 1 calc R . .
C16 C -0.1042(6) 0.5335(3) 0.25984(14) 0.0753(9) Uani 1 1 d . . .
H16A H -0.0581 0.5102 0.2193 0.090 Uiso 1 1 calc R . .
H16B H -0.2409 0.4890 0.2785 0.090 Uiso 1 1 calc R . .
C17 C 0.4106(6) 0.3189(3) 0.19183(15) 0.0792(9) Uani 1 1 d . . .
C18 C 0.4645(8) 0.3611(4) 0.12526(16) 0.1024(12) Uani 1 1 d . . .
H18A H 0.3229 0.3480 0.1021 0.123 Uiso 1 1 calc R . .
H18B H 0.4851 0.4408 0.1222 0.123 Uiso 1 1 calc R . .
C19 C 0.6771(8) 0.3146(4) 0.09481(18) 0.1141(13) Uani 1 1 d . . .
H19A H 0.6616 0.2346 0.0997 0.137 Uiso 1 1 calc R . .
H19B H 0.8208 0.3318 0.1162 0.137 Uiso 1 1 calc R . .
C20 C 0.7181(9) 0.3550(4) 0.02577(19) 0.1202(14) Uani 1 1 d . . .
H20A H 0.5722 0.3392 0.0050 0.144 Uiso 1 1 calc R . .
H20B H 0.7347 0.4350 0.0213 0.144 Uiso 1 1 calc R . .
C21 C 0.9230(12) 0.3106(6) -0.0068(3) 0.177(3) Uani 1 1 d . . .
H21A H 0.9048 0.2308 -0.0030 0.212 Uiso 1 1 calc R . .
H21B H 1.0687 0.3252 0.0145 0.212 Uiso 1 1 calc R . .
C22 C 0.9649(12) 0.3516(5) -0.0734(2) 0.165(2) Uani 1 1 d . . .
H22A H 1.1094 0.3170 -0.0897 0.248 Uiso 1 1 calc R . .
H22B H 0.9858 0.4305 -0.0782 0.248 Uiso 1 1 calc R . .
H22C H 0.8269 0.3340 -0.0959 0.248 Uiso 1 1 calc R . .
C23 C -0.3521(6) 0.6783(3) 0.21523(16) 0.0825(9) Uani 1 1 d D . .
O1 O -0.0776(3) 0.44397(16) 0.39522(8) 0.0669(6) Uani 1 1 d . . .
O2 O 0.3098(4) 0.39699(17) 0.48797(9) 0.0780(6) Uani 1 1 d . . .
H2A H 0.1968 0.3535 0.4973 0.117 Uiso 1 1 calc R . .
O3 O 0.1952(4) 0.60564(18) 0.45791(9) 0.0872(7) Uani 1 1 d . . .
H3A H 0.3158 0.6097 0.4785 0.131 Uiso 1 1 calc R . .
O4 O 0.2752(4) 0.19014(17) 0.40188(11) 0.0843(7) Uani 1 1 d . . .
O5 O 0.1848(4) 0.34720(18) 0.21126(9) 0.0811(7) Uani 1 1 d . . .
O6 O 0.5496(4) 0.2673(2) 0.22584(12) 0.1018(8) Uani 1 1 d . . .
O7 O -0.1705(4) 0.64840(19) 0.25292(10) 0.0892(7) Uani 1 1 d . A .
O8 O -0.4550(5) 0.6157(2) 0.18862(12) 0.0981(8) Uani 1 1 d . A .
C24 C -0.386(2) 0.8016(6) 0.2052(5) 0.108(3) Uani 0.612(11) 1 d PDU A 1
H24A H -0.4258 0.8263 0.2458 0.130 Uiso 0.612(11) 1 calc PR A 1
H24B H -0.2297 0.8340 0.1901 0.130 Uiso 0.612(11) 1 calc PR A 1
C25 C -0.570(3) 0.8477(10) 0.1624(6) 0.139(4) Uani 0.612(11) 1 d PDU A 1
H25A H -0.7065 0.7969 0.1647 0.167 Uiso 0.612(11) 1 calc PR A 1
H25B H -0.5002 0.8563 0.1198 0.167 Uiso 0.612(11) 1 calc PR A 1
C26 C -0.666(2) 0.9636(9) 0.1797(5) 0.151(3) Uani 0.612(11) 1 d PDU A 1
H26A H -0.7580 0.9540 0.2198 0.182 Uiso 0.612(11) 1 calc PR A 1
H26B H -0.5286 1.0116 0.1831 0.182 Uiso 0.612(11) 1 calc PR A 1
C27 C -0.832(3) 1.017(2) 0.1277(7) 0.264(6) Uani 0.612(11) 1 d PDU A 1
H27A H -0.9787 0.9730 0.1278 0.316 Uiso 0.612(11) 1 calc PR A 1
H27B H -0.8810 1.0909 0.1361 0.316 Uiso 0.612(11) 1 calc PR A 1
C28 C -0.697(4) 1.0230(16) 0.0635(6) 0.267(7) Uani 0.612(11) 1 d PDU A 1
H28A H -0.8024 1.0555 0.0319 0.401 Uiso 0.612(11) 1 calc PR A 1
H28B H -0.6494 0.9497 0.0551 0.401 Uiso 0.612(11) 1 calc PR A 1
H28C H -0.5537 1.0677 0.0632 0.401 Uiso 0.612(11) 1 calc PR A 1
C24' C -0.443(4) 0.7924(10) 0.2264(8) 0.108(3) Uani 0.388(11) 1 d PDU A 2
H24C H -0.5136 0.7869 0.2690 0.130 Uiso 0.388(11) 1 calc PR A 2
H24D H -0.3011 0.8398 0.2246 0.130 Uiso 0.388(11) 1 calc PR A 2
C25' C -0.622(4) 0.8502(16) 0.1852(10) 0.139(4) Uani 0.388(11) 1 d PDU A 2
H25C H -0.7747 0.8524 0.2103 0.167 Uiso 0.388(11) 1 calc PR A 2
H25D H -0.6500 0.8024 0.1534 0.167 Uiso 0.388(11) 1 calc PR A 2
C26' C -0.584(4) 0.9690(15) 0.1502(11) 0.151(3) Uani 0.388(11) 1 d PDU A 2
H26C H -0.4740 1.0066 0.1741 0.182 Uiso 0.388(11) 1 calc PR A 2
H26D H -0.4987 0.9610 0.1103 0.182 Uiso 0.388(11) 1 calc PR A 2
C27' C -0.804(5) 1.048(3) 0.1363(14) 0.264(6) Uani 0.388(11) 1 d PDU A 2
H27C H -0.9228 1.0462 0.1714 0.316 Uiso 0.388(11) 1 calc PR A 2
H27D H -0.7543 1.1236 0.1222 0.316 Uiso 0.388(11) 1 calc PR A 2
C28' C -0.890(6) 0.988(3) 0.0837(15) 0.267(7) Uani 0.388(11) 1 d PDU A 2
H28D H -1.0056 1.0344 0.0603 0.401 Uiso 0.388(11) 1 calc PR A 2
H28E H -0.9666 0.9200 0.1011 0.401 Uiso 0.388(11) 1 calc PR A 2
H28F H -0.7524 0.9727 0.0565 0.401 Uiso 0.388(11) 1 calc PR A 2

loop_
_atom_site_aniso_label
_atom_site_aniso_U_11
_atom_site_aniso_U_22
_atom_site_aniso_U_33
_atom_site_aniso_U_23
_atom_site_aniso_U_13
_atom_site_aniso_U_12
C1 0.0466(13) 0.0696(18) 0.0589(16) -0.0025(12) 0.0009(11) -0.0027(11)
C2 0.0495(14) 0.0719(18) 0.0597(16) -0.0085(13) 0.0008(11) -0.0037(12)
C3 0.0550(14) 0.0754(19) 0.0526(15) -0.0056(13) -0.0022(11) -0.0037(12)
C4 0.0547(15) 0.0765(19) 0.0540(16) -0.0034(13) 0.0010(12) 0.0081(13)
C5 0.0678(16) 0.0696(18) 0.0505(15) -0.0083(13) -0.0040(12) 0.0037(13)
C6 0.0546(14) 0.0751(19) 0.0545(16) -0.0040(13) -0.0020(11) 0.0003(12)
C7 0.0705(18) 0.076(2) 0.079(2) 0.0008(16) -0.0009(15) -0.0111(15)
C8 0.131(3) 0.073(2) 0.115(3) 0.013(2) -0.027(2) -0.022(2)
C9 0.135(3) 0.061(2) 0.101(3) -0.005(2) -0.044(3) 0.000(2)
C10 0.219(6) 0.068(3) 0.116(4) 0.002(2) -0.035(4) 0.002(3)
C11 0.265(8) 0.073(3) 0.132(5) -0.019(3) -0.071(5) 0.049(4)
C12 0.211(6) 0.095(4) 0.136(5) -0.045(3) -0.060(4) 0.053(4)
C13 0.178(5) 0.087(3) 0.118(3) -0.025(3) -0.025(3) 0.034(3)
C14 0.139(3) 0.066(2) 0.100(3) -0.011(2) -0.040(3) 0.011(2)
C15 0.0661(17) 0.085(2) 0.0698(19) -0.0175(15) -0.0069(13) -0.0023(14)
C16 0.0770(19) 0.084(2) 0.0655(19) -0.0050(15) -0.0168(14) 0.0055(15)
C17 0.078(2) 0.095(2) 0.068(2) -0.0207(17) -0.0103(16) 0.0064(17)
C18 0.123(3) 0.119(3) 0.066(2) -0.019(2) -0.003(2) 0.014(2)
C19 0.113(3) 0.144(4) 0.083(3) -0.012(2) 0.013(2) 0.006(3)
C20 0.130(3) 0.142(4) 0.090(3) -0.027(3) 0.010(2) -0.004(3)
C21 0.173(5) 0.234(7) 0.111(4) 0.006(4) 0.035(4) 0.037(5)
C22 0.190(6) 0.214(6) 0.090(3) -0.026(4) 0.025(3) -0.018(4)
C23 0.077(2) 0.100(3) 0.067(2) 0.0055(18) -0.0104(16) 0.0030(18)
O1 0.0454(9) 0.0888(14) 0.0624(12) 0.0022(10) 0.0072(8) 0.0026(9)
O2 0.0890(14) 0.0869(15) 0.0560(12) 0.0027(10) -0.0125(10) 0.0048(11)
O3 0.1190(17) 0.0849(15) 0.0620(13) -0.0220(11) -0.0201(11) 0.0189(12)
O4 0.0883(15) 0.0634(14) 0.0988(17) 0.0007(11) -0.0059(12) -0.0074(11)
O5 0.0828(14) 0.1015(16) 0.0629(13) -0.0233(11) -0.0126(10) 0.0116(11)
O6 0.0831(15) 0.139(2) 0.0816(16) -0.0066(14) -0.0062(12) 0.0214(14)
O7 0.0998(16) 0.0875(16) 0.0826(15) -0.0078(12) -0.0348(12) 0.0134(12)
O8 0.0871(16) 0.114(2) 0.0926(18) -0.0010(14) -0.0281(13) -0.0039(14)
C24 0.118(5) 0.106(3) 0.098(6) 0.002(3) -0.025(4) 0.012(3)
C25 0.129(6) 0.122(4) 0.167(7) -0.008(5) -0.042(5) 0.022(4)
C26 0.148(6) 0.135(4) 0.166(7) 0.001(5) -0.020(5) 0.040(4)
C27 0.259(8) 0.260(8) 0.273(8) -0.026(6) -0.041(6) -0.008(6)
C28 0.270(10) 0.263(9) 0.269(9) -0.022(6) -0.042(7) -0.002(7)
C24' 0.118(5) 0.106(3) 0.098(6) 0.002(3) -0.025(4) 0.012(3)
C25' 0.129(6) 0.122(4) 0.167(7) -0.008(5) -0.042(5) 0.022(4)
C26' 0.148(6) 0.135(4) 0.166(7) 0.001(5) -0.020(5) 0.040(4)
C27' 0.259(8) 0.260(8) 0.273(8) -0.026(6) -0.041(6) -0.008(6)
C28' 0.270(10) 0.263(9) 0.269(9) -0.022(6) -0.042(7) -0.002(7)

loop_
_atom_type_symbol
_atom_type_description
_atom_type_scat_dispersion_real
_atom_type_scat_dispersion_imag
_atom_type_scat_source
C C 0.0033 0.0016 'International Tables Vol C Tables 4.2.6.8 and 6.1.1.4'
H H 0.0000 0.0000 'International Tables Vol C Tables 4.2.6.8 and 6.1.1.4'
O O 0.0106 0.0060 'International Tables Vol C Tables 4.2.6.8 and 6.1.1.4'

loop_
_geom_angle_atom_site_label_1
_geom_angle_atom_site_label_2
_geom_angle_atom_site_label_3
_geom_angle
O1 C1 C7 109.4(2)
O1 C1 C6 102.0(2)
C7 C1 C6 115.8(2)
O1 C1 C2 103.0(2)
C7 C1 C2 117.7(2)
C6 C1 C2 107.1(2)
C15 C2 C1 115.1(2)
C15 C2 C3 116.3(2)
C1 C2 C3 101.5(2)
C15 C2 H2 107.8
C1 C2 H2 107.8
C3 C2 H2 107.8
C16 C3 C4 111.5(2)
C16 C3 C2 114.8(2)
C4 C3 C2 100.6(2)
C16 C3 H3 109.9
C4 C3 H3 109.9
C2 C3 H3 109.9
O1 C4 C5 103.8(2)
O1 C4 C3 101.7(2)
C5 C4 C3 110.3(2)
O1 C4 H4 113.4
C5 C4 H4 113.4
C3 C4 H4 113.4
O3 C5 C4 108.6(2)
O3 C5 C6 111.9(2)
C4 C5 C6 101.9(2)
O3 C5 H5 111.3
C4 C5 H5 111.3
C6 C5 H5 111.3
O2 C6 C1 114.2(2)
O2 C6 C5 111.9(2)
C1 C6 C5 100.4(2)
O2 C6 H6 110.0
C1 C6 H6 110.0
C5 C6 H6 110.0
O4 C7 C1 107.1(2)
O4 C7 H7A 110.3
C1 C7 H7A 110.3
O4 C7 H7B 110.3
C1 C7 H7B 110.3
H7A C7 H7B 108.6
O4 C8 C9 110.1(3)
O4 C8 H8A 109.6
C9 C8 H8A 109.6
O4 C8 H8B 109.6
C9 C8 H8B 109.6
H8A C8 H8B 108.1
C14 C9 C10 117.9(5)
C14 C9 C8 122.0(3)
C10 C9 C8 120.1(5)
C11 C10 C9 121.0(6)
C11 C10 H10 119.5
C9 C10 H10 119.5
C12 C11 C10 120.3(5)
C12 C11 H11 119.9
C10 C11 H11 119.9
C11 C12 C13 119.9(5)
C11 C12 H12 120.0
C13 C12 H12 120.0
C12 C13 C14 119.7(5)
C12 C13 H13 120.1
C14 C13 H13 120.1
C9 C14 C13 121.2(4)
C9 C14 H14 119.4
C13 C14 H14 119.4
O5 C15 C2 110.5(2)
O5 C15 H15A 109.5
C2 C15 H15A 109.5
O5 C15 H15B 109.5
C2 C15 H15B 109.5
H15A C15 H15B 108.1
O7 C16 C3 107.2(2)
O7 C16 H16A 110.3
C3 C16 H16A 110.3
O7 C16 H16B 110.3
C3 C16 H16B 110.3
H16A C16 H16B 108.5
O6 C17 O5 122.7(3)
O6 C17 C18 125.7(3)
O5 C17 C18 111.6(3)
C19 C18 C17 116.6(3)
C19 C18 H18A 108.1
C17 C18 H18A 108.1
C19 C18 H18B 108.1
C17 C18 H18B 108.1
H18A C18 H18B 107.3
C18 C19 C20 115.1(4)
C18 C19 H19A 108.5
C20 C19 H19A 108.5
C18 C19 H19B 108.5
C20 C19 H19B 108.5
H19A C19 H19B 107.5
C21 C20 C19 117.4(4)
C21 C20 H20A 107.9
C19 C20 H20A 107.9
C21 C20 H20B 107.9
C19 C20 H20B 107.9
H20A C20 H20B 107.2
C20 C21 C22 117.3(5)
C20 C21 H21A 108.0
C22 C21 H21A 108.0
C20 C21 H21B 108.0
C22 C21 H21B 108.0
H21A C21 H21B 107.2
C21 C22 H22A 109.5
C21 C22 H22B 109.5
H22A C22 H22B 109.5
C21 C22 H22C 109.5
H22A C22 H22C 109.5
H22B C22 H22C 109.5
O8 C23 O7 123.4(3)
O8 C23 C24 124.5(5)
O7 C23 C24 111.6(5)
O8 C23 C24' 125.6(8)
O7 C23 C24' 109.1(8)
C24 C23 C24' 20.7(10)
C1 O1 C4 96.57(18)
C6 O2 H2A 109.5
C5 O3 H3A 109.5
C7 O4 C8 113.8(3)
C17 O5 C15 117.4(2)
C23 O7 C16 116.2(3)
C25 C24 C23 118.1(8)
C25 C24 H24A 107.8
C23 C24 H24A 107.8
C25 C24 H24B 107.8
C23 C24 H24B 107.8
H24A C24 H24B 107.1
C24 C25 C26 110.7(9)
C24 C25 H25A 109.5
C26 C25 H25A 109.5
C24 C25 H25B 109.5
C26 C25 H25B 109.5
H25A C25 H25B 108.1
C27 C26 C25 108.9(12)
C27 C26 H26A 109.9
C25 C26 H26A 109.9
C27 C26 H26B 109.9
C25 C26 H26B 109.9
H26A C26 H26B 108.3
C28 C27 C26 110.5(9)
C28 C27 H27A 109.5
C26 C27 H27A 109.5
C28 C27 H27B 109.5
C26 C27 H27B 109.5
H27A C27 H27B 108.1
C27 C28 H28A 109.5
C27 C28 H28B 109.5
H28A C28 H28B 109.5
C27 C28 H28C 109.5
H28A C28 H28C 109.5
H28B C28 H28C 109.5
C25' C24' C23 119.7(14)
C25' C24' H24C 107.4
C23 C24' H24C 107.4
C25' C24' H24D 107.4
C23 C24' H24D 107.4
H24C C24' H24D 106.9
C24' C25' C26' 123.5(17)
C24' C25' H25C 106.5
C26' C25' H25C 106.5
C24' C25' H25D 106.5
C26' C25' H25D 106.5
H25C C25' H25D 106.5
C27' C26' C25' 121(2)
C27' C26' H26C 107.1
C25' C26' H26C 107.1
C27' C26' H26D 107.1
C25' C26' H26D 107.1
H26C C26' H26D 106.8
C28' C27' C26' 94.7(18)
C28' C27' H27C 112.8
C26' C27' H27C 112.8
C28' C27' H27D 112.8
C26' C27' H27D 112.8
H27C C27' H27D 110.2
C27' C28' H28D 109.5
C27' C28' H28E 109.5
H28D C28' H28E 109.5
C27' C28' H28F 109.5
H28D C28' H28F 109.5
H28E C28' H28F 109.5

loop_
_geom_bond_atom_site_label_1
_geom_bond_atom_site_label_2
_geom_bond_distance
C1 O1 1.438(3)
C1 C7 1.498(4)
C1 C6 1.533(4)
C1 C2 1.549(4)
C2 C15 1.518(4)
C2 C3 1.552(4)
C2 H2 0.9800
C3 C16 1.512(4)
C3 C4 1.519(4)
C3 H3 0.9800
C4 O1 1.443(3)
C4 C5 1.505(4)
C4 H4 0.9800
C5 O3 1.412(3)
C5 C6 1.560(4)
C5 H5 0.9800
C6 O2 1.409(3)
C6 H6 0.9800
C7 O4 1.405(4)
C7 H7A 0.9700
C7 H7B 0.9700
C8 O4 1.409(4)
C8 C9 1.492(6)
C8 H8A 0.9700
C8 H8B 0.9700
C9 C14 1.363(6)
C9 C10 1.380(5)
C10 C11 1.369(8)
C10 H10 0.9300
C11 C12 1.350(8)
C11 H11 0.9300
C12 C13 1.366(7)
C12 H12 0.9300
C13 C14 1.376(6)
C13 H13 0.9300
C14 H14 0.9300
C15 O5 1.437(4)
C15 H15A 0.9700
C15 H15B 0.9700
C16 O7 1.428(4)
C16 H16A 0.9700
C16 H16B 0.9700
C17 O6 1.199(4)
C17 O5 1.337(4)
C17 C18 1.477(5)
C18 C19 1.446(5)
C18 H18A 0.9700
C18 H18B 0.9700
C19 C20 1.512(5)
C19 H19A 0.9700
C19 H19B 0.9700
C20 C21 1.424(6)
C20 H20A 0.9700
C20 H20B 0.9700
C21 C22 1.465(7)
C21 H21A 0.9700
C21 H21B 0.9700
C22 H22A 0.9600
C22 H22B 0.9600
C22 H22C 0.9600
C23 O8 1.174(4)
C23 O7 1.334(4)
C23 C24 1.498(7)
C23 C24' 1.508(9)
O2 H2A 0.8200
O3 H3A 0.8200
C24 C25 1.463(8)
C24 H24A 0.9700
C24 H24B 0.9700
C25 C26 1.575(9)
C25 H25A 0.9700
C25 H25B 0.9700
C26 C27 1.553(9)
C26 H26A 0.9700
C26 H26B 0.9700
C27 C28 1.525(10)
C27 H27A 0.9700
C27 H27B 0.9700
C28 H28A 0.9600
C28 H28B 0.9600
C28 H28C 0.9600
C24' C25' 1.471(9)
C24' H24C 0.9700
C24' H24D 0.9700
C25' C26' 1.555(10)
C25' H25C 0.9700
C25' H25D 0.9700
C26' C27' 1.543(10)
C26' H26C 0.9700
C26' H26D 0.9700
C27' C28' 1.516(10)
C27' H27C 0.9700
C27' H27D 0.9700
C28' H28D 0.9600
C28' H28E 0.9600
C28' H28F 0.9600

loop_
_geom_hbond_atom_site_label_D
_geom_hbond_atom_site_label_H
_geom_hbond_atom_site_label_A
_geom_hbond_distance_DH
_geom_hbond_distance_HA
_geom_hbond_distance_DA
_geom_hbond_angle_DHA
_geom_hbond_site_symmetry_A
O2 H2A O3 0.82 2.37 2.940(4) 126.8 2_566
O3 H3A O2 0.82 2.21 3.005(3) 164.6 2_666

loop_
_geom_torsion_atom_site_label_1
_geom_torsion_atom_site_label_2
_geom_torsion_atom_site_label_3
_geom_torsion_atom_site_label_4
_geom_torsion
O1 C1 C2 C15 -98.4(3)
C7 C1 C2 C15 22.0(3)
C6 C1 C2 C15 154.4(2)
O1 C1 C2 C3 28.1(2)
C7 C1 C2 C3 148.5(2)
C6 C1 C2 C3 -79.1(2)
C15 C2 C3 C16 13.6(3)
C1 C2 C3 C16 -112.2(2)
C15 C2 C3 C4 133.3(2)
C1 C2 C3 C4 7.6(2)
C16 C3 C4 O1 81.0(3)
C2 C3 C4 O1 -41.0(2)
C16 C3 C4 C5 -169.3(2)
C2 C3 C4 C5 68.6(3)
O1 C4 C5 O3 -87.5(3)
C3 C4 C5 O3 164.3(2)
O1 C4 C5 C6 30.8(2)
C3 C4 C5 C6 -77.5(3)
O1 C1 C6 O2 82.2(3)
C7 C1 C6 O2 -36.5(3)
C2 C1 C6 O2 -170.0(2)
O1 C1 C6 C5 -37.6(2)
C7 C1 C6 C5 -156.3(2)
C2 C1 C6 C5 70.2(2)
O3 C5 C6 O2 -1.7(3)
C4 C5 C6 O2 -117.5(2)
O3 C5 C6 C1 119.8(2)
C4 C5 C6 C1 4.0(2)
O1 C1 C7 O4 177.9(2)
C6 C1 C7 O4 -67.5(3)
C2 C1 C7 O4 60.9(3)
O4 C8 C9 C14 -23.1(5)
O4 C8 C9 C10 157.4(4)
C14 C9 C10 C11 -0.4(7)
C8 C9 C10 C11 179.1(5)
C9 C10 C11 C12 0.6(9)
C10 C11 C12 C13 -0.7(9)
C11 C12 C13 C14 0.6(8)
C10 C9 C14 C13 0.3(6)
C8 C9 C14 C13 -179.2(4)
C12 C13 C14 C9 -0.4(7)
C1 C2 C15 O5 179.1(2)
C3 C2 C15 O5 60.5(3)
C4 C3 C16 O7 64.8(3)
C2 C3 C16 O7 178.3(2)
O6 C17 C18 C19 15.7(6)
O5 C17 C18 C19 -165.8(4)
C17 C18 C19 C20 176.6(4)
C18 C19 C20 C21 -179.1(5)
C19 C20 C21 C22 -178.9(6)
C7 C1 O1 C4 -179.7(2)
C6 C1 O1 C4 57.2(2)
C2 C1 O1 C4 -53.8(2)
C5 C4 O1 C1 -54.9(2)
C3 C4 O1 C1 59.6(2)
C1 C7 O4 C8 -178.9(3)
C9 C8 O4 C7 168.9(3)
O6 C17 O5 C15 1.1(5)
C18 C17 O5 C15 -177.5(3)
C2 C15 O5 C17 82.9(3)
O8 C23 O7 C16 0.0(5)
C24 C23 O7 C16 -173.1(5)
C24' C23 O7 C16 165.0(9)
C3 C16 O7 C23 177.7(2)
O8 C23 C24 C25 4.0(12)
O7 C23 C24 C25 177.0(8)
C24' C23 C24 C25 -96(3)
C23 C24 C25 C26 154.2(13)
C24 C25 C26 C27 171.9(12)
C25 C26 C27 C28 -55(2)
O8 C23 C24' C25' -23(2)
O7 C23 C24' C25' 172.4(15)
C24 C23 C24' C25' 72(3)
C23 C24' C25' C26' -126(3)
C24' C25' C26' C27' -149(2)
C25' C26' C27' C28' -75(3)
